data_8104552
loop_
_publ_author_name
'Jiayuan, He'
'Yunzhang, Liu'
'Kaiyue, Zhang'
'Lizhen, Chen'
'Jianlong, Wang'

_publ_section_title
;
 The crystal structure of 3-methyl-2,6-dinitrophenol, C7H6N2O5
;
_journal_issue 6
_journal_name_full 'Zeitschrift f\"ur Kristallographie - New Crystal Structures'
_journal_page_first 1151
_journal_page_last 1153
_journal_paper_doi 10.1515/ncrs-2021-0255
_journal_volume 236
_journal_year 2021
_chemical_formula_moiety 'C7 H6 N2 O5'
_chemical_formula_sum 'C7 H6 N2 O5'
_chemical_formula_weight 198.14
_space_group_crystal_system monoclinic
_space_group_IT_number 14
_space_group_name_Hall '-P 2yn'
_space_group_name_H-M_alt 'P 1 21/n 1'
_atom_sites_solution_hydrogens geom
_atom_sites_solution_primary dual
_cell_angle_alpha 90
_cell_angle_beta 94.902(5)
_cell_angle_gamma 90
_cell_formula_units_Z 8
_cell_length_a 9.5931(16)
_cell_length_b 17.332(3)
_cell_length_c 9.8989(14)
_cell_measurement_reflns_used 2380
_cell_measurement_temperature 170
_cell_measurement_theta_max 25.378
_cell_measurement_theta_min 2.376
_cell_volume 1639.8(5)
_computing_cell_refinement 'SAINT V8.40A (?, 2016)'
_computing_data_reduction 'SAINT V8.40A (?, 2016)'
_computing_molecular_graphics 'Olex2 (Dolomanov et al., 2009)'
_computing_publication_material 'Olex2 (Dolomanov et al., 2009)'
_computing_structure_refinement 'ShelXL (Sheldrick, 2015)'
_computing_structure_solution 'ShelXT (Sheldrick, 2015)'
_diffrn_ambient_temperature 170.0
_diffrn_measured_fraction_theta_full 0.997
_diffrn_measured_fraction_theta_max 0.991
_diffrn_measurement_device_type 'D8 VENTURE'
_diffrn_measurement_method '\f and \w scans'
_diffrn_radiation_type MoK\a
_diffrn_radiation_wavelength 0.71073
_diffrn_reflns_av_R_equivalents 0.0631
_diffrn_reflns_av_unetI/netI 0.0658
_diffrn_reflns_Laue_measured_fraction_full 0.997
_diffrn_reflns_Laue_measured_fraction_max 0.991
_diffrn_reflns_limit_h_max 11
_diffrn_reflns_limit_h_min -10
_diffrn_reflns_limit_k_max 21
_diffrn_reflns_limit_k_min -21
_diffrn_reflns_limit_l_max 12
_diffrn_reflns_limit_l_min -11
_diffrn_reflns_number 11771
_diffrn_reflns_point_group_measured_fraction_full 0.997
_diffrn_reflns_point_group_measured_fraction_max 0.991
_diffrn_reflns_theta_full 25.242
_diffrn_reflns_theta_max 26.409
_diffrn_reflns_theta_min 2.350
_diffrn_standards_number 0
_exptl_absorpt_coefficient_mu 0.139
_exptl_absorpt_correction_T_max 0.7454
_exptl_absorpt_correction_T_min 0.6617
_exptl_absorpt_correction_type multi-scan
_exptl_absorpt_process_details
'SADABS-2016/2 (Bruker,2016/2) was used for absorption correction. wR2(int) was 0.0732 before and 0.0506 after correction. The Ratio of minimum to maximum transmission is 0.8877. The \l/2 correction factor is Not present.'
_exptl_crystal_colour colourless
_exptl_crystal_colour_primary colourless
_exptl_crystal_density_diffrn 1.605
_exptl_crystal_description needle
_exptl_crystal_F_000 816
_exptl_crystal_size_max 0.055
_exptl_crystal_size_mid 0.03
_exptl_crystal_size_min 0.02
_refine_diff_density_max 0.283
_refine_diff_density_min -0.270
_refine_diff_density_rms 0.071
_refine_ls_extinction_coef .
_refine_ls_extinction_method none
_refine_ls_goodness_of_fit_ref 1.029
_refine_ls_hydrogen_treatment constr
_refine_ls_matrix_type full
_refine_ls_number_parameters 257
_refine_ls_number_reflns 3326
_refine_ls_number_restraints 0
_refine_ls_restrained_S_all 1.029
_refine_ls_R_factor_all 0.1109
_refine_ls_R_factor_gt 0.0619
_refine_ls_shift/su_max 0.001
_refine_ls_shift/su_mean 0.000
_refine_ls_structure_factor_coef Fsqd
_refine_ls_weighting_details 'w=1/[\s^2^(Fo^2^)+(0.0754P)^2^+1.5948P] where P=(Fo^2^+2Fc^2^)/3'
_refine_ls_weighting_scheme calc
_refine_ls_wR_factor_gt 0.1502
_refine_ls_wR_factor_ref 0.1784
_reflns_Friedel_coverage 0.000
_reflns_Friedel_fraction_full .
_reflns_Friedel_fraction_max .
_reflns_number_gt 2064
_reflns_number_total 3326
_reflns_threshold_expression 'I > 2\s(I)'
_cod_data_source_file suppl_j_ncrs-2021-0255_suppl.cif
_cod_data_source_block 0614h4_0m
_cod_original_cell_volume 1639.9(4)
_cod_database_code 8104552
_shelx_space_group_comment
;
The symmetry employed for this shelxl refinement is uniquely defined
by the following loop, which should always be used as a source of
symmetry information in preference to the above space-group names.
They are only intended as comments.
;
_shelx_estimated_absorpt_t_max 0.997
_shelx_estimated_absorpt_t_min 0.992
_olex2_refinement_description
;
1. Fixed Uiso
 At 1.2 times of:
  All C(H) groups
 At 1.5 times of:
  All C(H,H,H) groups, All O(H) groups
2.a Aromatic/amide H refined with riding coordinates:
 C3(H3A), C10(H10), C11(H11), C2(H2)
2.b Idealised Me refined as rotating group:
 C8(H8A,H8B,H8C), C7(H7A,H7B,H7C)
2.c Idealised tetrahedral OH refined as rotating group:
 O8(H8), O3(H3)
;
_olex2_submission_special_instructions 'No special instructions were received'

loop_
_space_group_symop_operation_xyz
'x, y, z'
'-x+1/2, y+1/2, -z+1/2'
'-x, -y, -z'
'x-1/2, -y-1/2, z-1/2'

loop_
_atom_site_label
_atom_site_type_symbol
_atom_site_fract_x
_atom_site_fract_y
_atom_site_fract_z
_atom_site_U_iso_or_equiv
_atom_site_adp_type
_atom_site_occupancy
_atom_site_site_symmetry_order
_atom_site_calc_flag
_atom_site_refinement_flags_posn
_atom_site_refinement_flags_adp
_atom_site_refinement_flags_occupancy
_atom_site_disorder_assembly
_atom_site_disorder_group
C1 C 0.4598(3) 0.42027(19) 0.7481(3) 0.0298(7) Uani 1 1 d . . . . .
C2 C 0.5691(4) 0.4594(2) 0.8196(3) 0.0325(8) Uani 1 1 d . . . . .
H2 H 0.558736 0.476877 0.909190 0.039 Uiso 1 1 calc R . . . .
C3 C 0.6915(3) 0.4729(2) 0.7620(3) 0.0319(8) Uani 1 1 d . . . . .
H3A H 0.764135 0.500952 0.811347 0.038 Uiso 1 1 calc R . . . .
C4 C 0.7117(4) 0.44606(19) 0.6318(3) 0.0306(8) Uani 1 1 d . . . . .
C5 C 0.6011(4) 0.40670(19) 0.5645(3) 0.0300(8) Uani 1 1 d . . . . .
C6 C 0.4728(3) 0.39341(19) 0.6167(3) 0.0302(8) Uani 1 1 d . . . . .
C7 C 0.8456(4) 0.4622(2) 0.5687(4) 0.0400(9) Uani 1 1 d . . . . .
H7A H 0.907030 0.417024 0.579725 0.060 Uiso 1 1 calc GR . . . .
H7B H 0.892203 0.506823 0.613275 0.060 Uiso 1 1 calc GR . . . .
H7C H 0.824840 0.473119 0.471964 0.060 Uiso 1 1 calc GR . . . .
C8 C 0.7221(4) 0.7012(2) 0.8231(4) 0.0412(9) Uani 1 1 d . . . . .
H8A H 0.734605 0.649369 0.786301 0.062 Uiso 1 1 calc GR . . . .
H8B H 0.641970 0.701129 0.878241 0.062 Uiso 1 1 calc GR . . . .
H8C H 0.806690 0.716130 0.879607 0.062 Uiso 1 1 calc GR . . . .
C9 C 0.6965(4) 0.7571(2) 0.7097(3) 0.0310(8) Uani 1 1 d . . . . .
C10 C 0.5708(4) 0.7996(2) 0.6924(3) 0.0330(8) Uani 1 1 d . . . . .
H10 H 0.502822 0.793750 0.756017 0.040 Uiso 1 1 calc R . . . .
C11 C 0.5451(4) 0.8492(2) 0.5848(3) 0.0326(8) Uani 1 1 d . . . . .
H11 H 0.459740 0.877214 0.574562 0.039 Uiso 1 1 calc R . . . .
C12 C 0.6433(3) 0.85854(19) 0.4914(3) 0.0291(7) Uani 1 1 d . . . . .
C13 C 0.7704(3) 0.81787(19) 0.5026(3) 0.0279(7) Uani 1 1 d . . . . .
C14 C 0.7902(3) 0.76894(19) 0.6139(3) 0.0282(7) Uani 1 1 d . . . . .
N1 N 0.3321(3) 0.40750(18) 0.8117(3) 0.0372(7) Uani 1 1 d . . . . .
N2 N 0.6174(3) 0.37422(18) 0.4297(3) 0.0349(7) Uani 1 1 d . . . . .
N3 N 0.9205(3) 0.72308(17) 0.6237(3) 0.0338(7) Uani 1 1 d . . . . .
N4 N 0.6127(3) 0.91292(18) 0.3805(3) 0.0373(7) Uani 1 1 d . . . . .
O1 O 0.3248(3) 0.42634(17) 0.9299(2) 0.0481(7) Uani 1 1 d . . . . .
O2 O 0.2315(3) 0.37747(18) 0.7431(3) 0.0520(8) Uani 1 1 d . . . . .
O3 O 0.3750(3) 0.35623(16) 0.5388(2) 0.0404(6) Uani 1 1 d . . . . .
H3 H 0.299762 0.356210 0.576453 0.061 Uiso 1 1 calc GR . . . .
O4 O 0.5483(3) 0.40235(17) 0.3324(2) 0.0480(7) Uani 1 1 d . . . . .
O5 O 0.6997(3) 0.32113(16) 0.4215(3) 0.0485(7) Uani 1 1 d . . . . .
O6 O 1.0106(3) 0.73775(16) 0.7140(3) 0.0491(7) Uani 1 1 d . . . . .
O7 O 0.9286(3) 0.67116(16) 0.5406(3) 0.0495(7) Uani 1 1 d . . . . .
O8 O 0.8723(3) 0.82218(16) 0.4190(2) 0.0404(6) Uani 1 1 d . . . . .
H8 H 0.843300 0.846430 0.348716 0.061 Uiso 1 1 calc GR . . . .
O9 O 0.7043(3) 0.92570(16) 0.3033(3) 0.0470(7) Uani 1 1 d . . . . .
O10 O 0.4984(3) 0.94305(18) 0.3684(3) 0.0566(8) Uani 1 1 d . . . . .

loop_
_atom_site_aniso_label
_atom_site_aniso_U_11
_atom_site_aniso_U_22
_atom_site_aniso_U_33
_atom_site_aniso_U_23
_atom_site_aniso_U_13
_atom_site_aniso_U_12
O8 0.0343(14) 0.0503(17) 0.0382(13) 0.0050(12) 0.0115(11) 0.0061(12)
O3 0.0319(14) 0.0501(16) 0.0397(14) -0.0131(12) 0.0056(11) -0.0086(12)
O4 0.0512(17) 0.0598(18) 0.0323(13) 0.0030(13) 0.0005(12) 0.0104(14)
O9 0.0560(18) 0.0445(16) 0.0419(14) 0.0112(13) 0.0131(13) 0.0044(13)
O5 0.0530(18) 0.0465(17) 0.0467(15) -0.0058(13) 0.0093(13) 0.0155(14)
O7 0.0408(16) 0.0438(16) 0.0639(18) -0.0188(14) 0.0036(13) 0.0096(12)
O2 0.0361(15) 0.068(2) 0.0528(16) -0.0193(15) 0.0114(13) -0.0186(14)
O6 0.0383(15) 0.0491(17) 0.0570(16) -0.0075(14) -0.0133(13) 0.0107(12)
O1 0.0510(17) 0.0613(19) 0.0341(14) -0.0039(13) 0.0157(12) -0.0046(14)
N2 0.0342(17) 0.0363(17) 0.0349(16) -0.0014(14) 0.0077(13) -0.0023(14)
O10 0.0426(17) 0.064(2) 0.0621(18) 0.0206(15) 0.0005(14) 0.0208(15)
N3 0.0308(16) 0.0285(16) 0.0421(17) -0.0013(14) 0.0035(13) 0.0023(12)
N1 0.0390(18) 0.0369(17) 0.0369(17) -0.0020(14) 0.0107(14) -0.0021(14)
N4 0.0401(19) 0.0372(17) 0.0341(16) -0.0001(14) -0.0001(14) 0.0013(14)
C6 0.0266(18) 0.0276(18) 0.0362(18) -0.0037(14) 0.0016(14) -0.0014(14)
C5 0.0326(19) 0.0282(17) 0.0293(17) 0.0000(14) 0.0033(14) 0.0038(14)
C13 0.0272(18) 0.0283(17) 0.0289(16) -0.0064(14) 0.0058(14) -0.0005(14)
C1 0.0274(18) 0.0294(18) 0.0332(17) -0.0032(15) 0.0069(14) -0.0030(14)
C14 0.0264(18) 0.0253(17) 0.0323(17) -0.0046(14) -0.0012(14) 0.0020(13)
C12 0.0300(18) 0.0289(18) 0.0278(16) -0.0016(14) -0.0017(14) 0.0017(14)
C3 0.0270(19) 0.0328(19) 0.0352(18) -0.0008(15) -0.0005(14) -0.0007(14)
C10 0.0285(18) 0.0352(19) 0.0359(18) -0.0030(16) 0.0068(14) 0.0006(15)
C4 0.0317(19) 0.0233(17) 0.0366(18) 0.0007(14) 0.0020(15) 0.0016(14)
C9 0.0334(19) 0.0303(18) 0.0292(17) -0.0065(14) 0.0016(14) -0.0044(15)
C11 0.0252(18) 0.0341(19) 0.0380(19) -0.0040(16) 0.0010(15) 0.0030(14)
C2 0.034(2) 0.0330(19) 0.0309(17) -0.0024(15) 0.0023(15) 0.0017(15)
C8 0.045(2) 0.040(2) 0.039(2) 0.0058(17) 0.0021(17) -0.0025(18)
C7 0.029(2) 0.044(2) 0.049(2) -0.0008(18) 0.0118(16) -0.0039(16)

loop_
_atom_type_symbol
_atom_type_description
_atom_type_scat_dispersion_real
_atom_type_scat_dispersion_imag
_atom_type_scat_source
C C 0.0033 0.0016 'International Tables Vol C Tables 4.2.6.8 and 6.1.1.4'
H H 0.0000 0.0000 'International Tables Vol C Tables 4.2.6.8 and 6.1.1.4'
N N 0.0061 0.0033 'International Tables Vol C Tables 4.2.6.8 and 6.1.1.4'
O O 0.0106 0.0060 'International Tables Vol C Tables 4.2.6.8 and 6.1.1.4'

loop_
_geom_angle_atom_site_label_1
_geom_angle_atom_site_label_2
_geom_angle_atom_site_label_3
_geom_angle
_geom_angle_site_symmetry_1
_geom_angle_site_symmetry_3
C13 O8 H8 109.5 . .
C6 O3 H3 109.5 . .
O4 N2 C5 118.0(3) . .
O5 N2 O4 124.0(3) . .
O5 N2 C5 118.0(3) . .
O7 N3 C14 116.9(3) . .
O6 N3 O7 124.4(3) . .
O6 N3 C14 118.7(3) . .
O2 N1 C1 118.3(3) . .
O1 N1 O2 121.9(3) . .
O1 N1 C1 119.9(3) . .
O9 N4 C12 118.3(3) . .
O10 N4 O9 123.2(3) . .
O10 N4 C12 118.4(3) . .
O3 C6 C5 117.9(3) . .
O3 C6 C1 125.9(3) . .
C5 C6 C1 116.2(3) . .
C6 C5 N2 116.1(3) . .
C4 C5 N2 119.3(3) . .
C4 C5 C6 124.6(3) . .
O8 C13 C14 117.9(3) . .
O8 C13 C12 126.8(3) . .
C14 C13 C12 115.3(3) . .
C6 C1 N1 120.2(3) . .
C2 C1 N1 118.9(3) . .
C2 C1 C6 120.9(3) . .
C13 C14 N3 115.9(3) . .
C9 C14 N3 118.2(3) . .
C9 C14 C13 125.7(3) . .
C13 C12 N4 120.1(3) . .
C11 C12 N4 118.3(3) . .
C11 C12 C13 121.6(3) . .
C4 C3 H3A 119.4 . .
C2 C3 H3A 119.4 . .
C2 C3 C4 121.2(3) . .
C9 C10 H10 119.5 . .
C11 C10 H10 119.5 . .
C11 C10 C9 121.0(3) . .
C5 C4 C3 116.5(3) . .
C5 C4 C7 122.6(3) . .
C3 C4 C7 120.8(3) . .
C14 C9 C10 116.1(3) . .
C14 C9 C8 122.8(3) . .
C10 C9 C8 121.1(3) . .
C12 C11 H11 119.9 . .
C10 C11 C12 120.2(3) . .
C10 C11 H11 119.9 . .
C1 C2 H2 119.8 . .
C3 C2 C1 120.5(3) . .
C3 C2 H2 119.8 . .
C9 C8 H8A 109.5 . .
C9 C8 H8B 109.5 . .
C9 C8 H8C 109.5 . .
H8A C8 H8B 109.5 . .
H8A C8 H8C 109.5 . .
H8B C8 H8C 109.5 . .
C4 C7 H7A 109.5 . .
C4 C7 H7B 109.5 . .
C4 C7 H7C 109.5 . .
H7A C7 H7B 109.5 . .
H7A C7 H7C 109.5 . .
H7B C7 H7C 109.5 . .

loop_
_geom_bond_atom_site_label_1
_geom_bond_atom_site_label_2
_geom_bond_distance
_geom_bond_site_symmetry_2
O8 H8 0.8400 .
O8 C13 1.335(4) .
O3 H3 0.8400 .
O3 C6 1.329(4) .
O4 N2 1.223(4) .
O9 N4 1.234(4) .
O5 N2 1.219(4) .
O7 N3 1.226(4) .
O2 N1 1.246(4) .
O6 N3 1.216(4) .
O1 N1 1.222(4) .
N2 C5 1.469(4) .
O10 N4 1.211(4) .
N3 C14 1.478(4) .
N1 C1 1.441(4) .
N4 C12 1.457(4) .
C6 C5 1.394(5) .
C6 C1 1.397(5) .
C5 C4 1.384(5) .
C13 C14 1.391(5) .
C13 C12 1.405(5) .
C1 C2 1.391(5) .
C14 C9 1.376(5) .
C12 C11 1.385(5) .
C3 H3A 0.9500 .
C3 C4 1.399(5) .
C3 C2 1.369(5) .
C10 H10 0.9500 .
C10 C9 1.410(5) .
C10 C11 1.375(5) .
C4 C7 1.501(5) .
C9 C8 1.488(5) .
C11 H11 0.9500 .
C2 H2 0.9500 .
C8 H8A 0.9800 .
C8 H8B 0.9800 .
C8 H8C 0.9800 .
C7 H7A 0.9800 .
C7 H7B 0.9800 .
C7 H7C 0.9800 .
